data_1560985
loop_
_publ_author_name
'Huang, Hsin-Hua'
'Song, Kyung Seob'
'Prescimone, Alessandro'
'Aster, Alexander'
'Cohen, Gabriel'
'Mannancherry, Rajesh'
'Vauthey, Eric'
'Coskun, Ali'
'\<Solomek, Tom\'a\<s'

_publ_section_title
;
 Porous shape-persistent rylene imine cages with tunable optoelectronic
 properties and delayed fluorescence
;
_journal_issue 14
_journal_name_full 'Chemical Science'
_journal_page_first 5275
_journal_page_last 5285
_journal_paper_doi 10.1039/D1SC00347J
_journal_volume 12
_journal_year 2021
_chemical_absolute_configuration ad
_chemical_formula_moiety 'C84 H78 N12 O12, 5(C6 H5 N O2), C0.6 H1.5 O0.3, 0.9(C H4 O)'
_chemical_formula_sum 'C115.5 H108.1 N17 O23.2'
_chemical_formula_weight 2105.48
_space_group_crystal_system monoclinic
_space_group_IT_number 5
_space_group_name_Hall 'C 2y'
_space_group_name_H-M_alt 'C 1 2 1'
_atom_sites_solution_hydrogens mixed
_atom_sites_solution_primary dual
_audit_block_doi 10.5517/ccdc.csd.cc2665qb
_audit_creation_date 2019-08-14
_audit_creation_method
;
Olex2 1.2
(compiled May 18 2018 14:05:52 for OlexSys, GUI svn.r5506)
;
_audit_update_record
;
2020-09-13 deposited with the CCDC.	2021-02-11 downloaded from the CCDC.
;
_cell_angle_alpha 90
_cell_angle_beta 102.403(3)
_cell_angle_gamma 90
_cell_formula_units_Z 4
_cell_length_a 31.8864(19)
_cell_length_b 17.2148(10)
_cell_length_c 20.9689(12)
_cell_measurement_reflns_used 9923
_cell_measurement_temperature 130
_cell_measurement_theta_max 70.319
_cell_measurement_theta_min 3.918
_cell_volume 11241.6(11)
_computing_cell_refinement 'SAINT v8.34A (Bruker, 2013)'
_computing_data_collection 'Apex2 (Bruker AXS, 2006)'
_computing_data_reduction 'SAINT v8.34A (Bruker, 2013)'
_computing_molecular_graphics 'Olex2 (Dolomanov et al., 2009)'
_computing_publication_material 'Olex2 (Dolomanov et al., 2009)'
_computing_structure_refinement 'ShelXL (Sheldrick, 2015)'
_computing_structure_solution 'ShelXT (Sheldrick, 2015)'
_diffrn_ambient_temperature 130
_diffrn_measured_fraction_theta_full 0.996
_diffrn_measured_fraction_theta_max 0.974
_diffrn_measurement_device Area
_diffrn_measurement_device_type 'Bruker APEX-II CCD'
_diffrn_measurement_method '\f & \w scans'
_diffrn_radiation_monochromator graphite
_diffrn_radiation_probe x-ray
_diffrn_radiation_type CuK\a
_diffrn_radiation_wavelength 1.54178
_diffrn_reflns_av_R_equivalents 0.0374
_diffrn_reflns_av_unetI/netI 0.0307
_diffrn_reflns_Laue_measured_fraction_full 0.996
_diffrn_reflns_Laue_measured_fraction_max 0.974
_diffrn_reflns_limit_h_max 38
_diffrn_reflns_limit_h_min -37
_diffrn_reflns_limit_k_max 20
_diffrn_reflns_limit_k_min -20
_diffrn_reflns_limit_l_max 20
_diffrn_reflns_limit_l_min -25
_diffrn_reflns_number 74017
_diffrn_reflns_point_group_measured_fraction_full 0.927
_diffrn_reflns_point_group_measured_fraction_max 0.897
_diffrn_reflns_theta_full 67.679
_diffrn_reflns_theta_max 70.336
_diffrn_reflns_theta_min 2.838
_diffrn_standards_number 0
_exptl_absorpt_coefficient_mu 0.728
_exptl_absorpt_correction_T_max 0.7533
_exptl_absorpt_correction_T_min 0.6898
_exptl_absorpt_correction_type multi-scan
_exptl_absorpt_process_details
;
SADABS-2012/1 (Bruker,2012) was used for absorption correction.
wR2(int) was 0.0756 before and 0.0462 after correction.
The Ratio of minimum to maximum transmission is 0.9157.
The \l/2 correction factor is 0.0015.
;
_exptl_crystal_colour colourless
_exptl_crystal_colour_primary colourless
_exptl_crystal_density_diffrn 1.244
_exptl_crystal_description needle
_exptl_crystal_F_000 4423
_exptl_crystal_recrystallization_method
'The material was recrystallised from a mixture of methanol and nitro-benzene  by solvent layering'
_exptl_crystal_size_max 0.25
_exptl_crystal_size_mid 0.07
_exptl_crystal_size_min 0.05
_refine_diff_density_max 1.318
_refine_diff_density_min -0.488
_refine_diff_density_rms 0.096
_refine_ls_abs_structure_details
;
 Flack x determined using 7307 quotients [(I+)-(I-)]/[(I+)+(I-)]
 (Parsons, Flack and Wagner, Acta Cryst. B69 (2013) 249-259).
;
_refine_ls_abs_structure_Flack 0.14(5)
_refine_ls_extinction_method none
_refine_ls_goodness_of_fit_ref 1.053
_refine_ls_hydrogen_treatment constr
_refine_ls_matrix_type full
_refine_ls_number_parameters 1472
_refine_ls_number_reflns 19234
_refine_ls_number_restraints 78
_refine_ls_restrained_S_all 1.054
_refine_ls_R_factor_all 0.0746
_refine_ls_R_factor_gt 0.0713
_refine_ls_shift/su_max 0.001
_refine_ls_shift/su_mean 0.000
_refine_ls_structure_factor_coef Fsqd
_refine_ls_weighting_details 'w=1/[\s^2^(Fo^2^)+(0.1665P)^2^+7.3061P] where P=(Fo^2^+2Fc^2^)/3'
_refine_ls_weighting_scheme calc
_refine_ls_wR_factor_gt 0.2088
_refine_ls_wR_factor_ref 0.2145
_reflns_Friedel_coverage 0.778
_reflns_Friedel_fraction_full 0.852
_reflns_Friedel_fraction_max 0.814
_reflns_number_gt 18073
_reflns_number_total 19234
_reflns_threshold_expression 'I > 2\s(I)'
_cod_data_source_file d1sc00347j2.cif
_cod_data_source_block hh_plcycage99_130k_0m
_cod_depositor_comments 'Adding full bibliography for 1560984--1560985.cif.'
_cod_original_formula_sum 'C115.50 H108.10 N17 O23.20'
_cod_database_code 1560985
_shelx_shelxl_version_number 2014/7
_shelx_space_group_comment
;
The symmetry employed for this shelxl refinement is uniquely defined
by the following loop, which should always be used as a source of
symmetry information in preference to the above space-group names.
They are only intended as comments.
;
_shelx_estimated_absorpt_t_max 0.965
_shelx_estimated_absorpt_t_min 0.839
_olex2_refinement_description
;
1. Fixed Uiso
 At 1.2 times of:
  All C(H) groups, All C(H,H) groups
 At 1.5 times of:
  All C(H,H,H) groups, All O(H) groups
2. Restrained distances
 C120-C115 \\sim C116-C115 \\sim C116-C117 \\sim C118-C117 \\sim C118-C119
\\sim C120-C119
 with sigma of 0.02
 C95-C94 \\sim C95-C96 \\sim C93-C94 \\sim C92-C93 \\sim C91-C92 \\sim C91-C96
 with sigma of 0.02
 C126-C125 \\sim C125-C124 \\sim C123-C124 \\sim C123-C122 \\sim C121-C122
\\sim C126-C121
 with sigma of 0.02
 C102-C97 \\sim C102-C101 \\sim C100-C99 \\sim C98-C97 \\sim C98-C99 \\sim
C100-C101 \\sim C100-C99
 with sigma of 0.02
3. Restrained planarity
 C120, C115, C116, C117, C118, C119, N18
 with sigma of 0.1
 C93, C92, C91, C96, C95, C94, N14, O16, O15
 with sigma of 0.1
 C121, C126, C125, C124, C123, C122
 with sigma of 0.1
 N15, C97, C98, C99, C100, C101, C102
 with sigma of 0.1
4. Uiso/Uaniso restraints and constraints
: with sigma of 0.1 and sigma for terminal atoms of 0.2
Uanis(O15) = Uanis(O16) = Uanis(N14)
Uanis(C128) = Uanis(O29)
Uanis(C97) = Uanis(C98) = Uanis(C99) = Uanis(C100) = Uanis(C101) = Uanis(C102)
Uanis(C92) = Uanis(C93) = Uanis(C94) = Uanis(C95) = Uanis(C96) = Uanis(C91)
Uanis(O17) = Uanis(N15) = Uanis(O18)
Uanis(O16) = Uanis(N14) = Uanis(O15)
5. Others
 Fixed Sof: C122(0.5) H122(0.5) C124(0.5) H124(0.5) C121(0.5) C123(0.5)
 H123(0.5) N19(0.5) C125(0.5) H125(0.5) C126(0.5) H126(0.5) O22(0.5) O21(0.5)
 C93(0.5) H93(0.5) C95(0.5) H95(0.5) C92(0.5) H92(0.5) C91(0.5) O16(0.5)
 C94(0.5) H94(0.5) N14(0.5) C96(0.5) H96(0.5) O15(0.5) O28(0.3) H28(0.6)
 C129(0.6) H12C(0.3) H12D(0.3) H12E(0.3) C117(0.5) H117(0.5) C116(0.5)
 H116(0.5) C118(0.5) H118(0.5) N15(0.5) C115(0.5) O17(0.5) O18(0.5) C120(0.5)
 H120(0.5) C119(0.5) H119(0.5) O24(0.5) N18(0.5) O23(0.5) C97(0.5) C98(0.5)
 H98(0.5) C102(0.5) H102(0.5) C99(0.5) H99(0.5) C101(0.5) H101(0.5) C100(0.5)
 H100(0.5) O27(0.5) H27A(0.5) C127(0.5) H12F(0.5) H12G(0.5) H12H(0.5) O29(0.4)
 H29(0.4) C128(0.4) H12I(0.4) H12J(0.4) H12K(0.4)
6.a Riding coordinates:
 O28(H28), C129(H12C,H12D,H12E), O29(H29), C128(H12I,H12J,H12K)
6.b Ternary CH refined with riding coordinates:
 C57(H57), C27(H27), C42(H42), C11(H11), C58(H58), C41(H41), C26(H26),
 C10(H10), C79(H79), C63(H63), C80(H80), C64(H64)
6.c Secondary CH2 refined with riding coordinates:
 C59(H59A,H59B), C62(H62A,H62B), C29(H29A,H29B), C28(H28A,H28B), C14(H14A,
 H14B), C61(H61A,H61B), C30(H30A,H30B), C43(H43A,H43B), C44(H44A,H44B),
 C15(H15A,H15B), C45(H45A,H45B), C13(H13A,H13B), C12(H12A,H12B), C60(H60A,H60B),
  C31(H31A,H31B), C81(H81A,H81B), C46(H46A,H46B), C84(H84A,H84B), C66(H66A,
 H66B), C83(H83A,H83B), C65(H65A,H65B), C67(H67A,H67B), C82(H82A,H82B),
 C68(H68A,H68B)
6.d Aromatic/amide H refined with riding coordinates:
 C5(H5), C34(H34), C49(H49), C53(H53), C39(H39), C36(H36), C40(H40), C1(H1),
 C32(H32), C8(H8), C37(H37), C3(H3), C20(H20), C6(H6), C9(H9), C25(H25),
 C110(H110), C114(H114), C112(H112), C113(H113), C78(H78), C73(H73), C111(H111),
  C104(H104), C105(H105), C122(H122), C86(H86), C106(H106), C88(H88),
 C108(H108), C90(H90), C124(H124), C123(H123), C125(H125), C89(H89), C126(H126),
  C107(H107), C87(H87), C93(H93), C95(H95), C92(H92), C94(H94), C96(H96),
 C117(H117), C116(H116), C118(H118), C120(H120), C119(H119), C98(H98),
 C102(H102), C99(H99), C101(H101), C100(H100)
6.e Idealised Me refined as rotating group:
 C127(H12F,H12G,H12H)
6.f Idealised tetrahedral OH refined as rotating group:
 O27(H27A)
;
_olex2_date_sample_data_collection 2019-08-12
_olex2_date_sample_submission 2019-07-08
_olex2_diffrn_ambient_temperature_device 'Oxford Cryosystems'
_olex2_exptl_crystal_mounting_method 'The crystal was mounted on a mylar loop in perfluoroether oil'
_olex2_submission_original_sample_id HH_PlcyCage99_130K
_olex2_submission_special_instructions 'No special instructions were received'

loop_
_space_group_symop_operation_xyz
'x, y, z'
'-x, y, -z'
'x+1/2, y+1/2, z'
'-x+1/2, y+1/2, -z'

loop_
_atom_site_label
_atom_site_type_symbol
_atom_site_fract_x
_atom_site_fract_y
_atom_site_fract_z
_atom_site_U_iso_or_equiv
_atom_site_adp_type
_atom_site_occupancy
_atom_site_site_symmetry_order
_atom_site_calc_flag
_atom_site_refinement_flags_posn
_atom_site_refinement_flags_adp
_atom_site_refinement_flags_occupancy
_atom_site_disorder_assembly
_atom_site_disorder_group
O5 O 0.44083(11) 0.31925(19) 1.04023(16) 0.0366(7) Uani 1 1 d . . . . .
O4 O 0.65239(12) 0.31591(19) 0.90122(14) 0.0362(7) Uani 1 1 d . . . . .
O7 O 0.45289(11) 0.67044(19) 1.05605(16) 0.0356(7) Uani 1 1 d . . . . .
O3 O 0.67755(13) 0.3091(2) 0.69398(16) 0.0397(8) Uani 1 1 d . . . . .
O8 O 0.32860(11) 0.68729(19) 0.89876(16) 0.0364(7) Uani 1 1 d . . . . .
O6 O 0.32030(11) 0.3416(2) 0.87759(17) 0.0393(8) Uani 1 1 d . . . . .
O2 O 0.66914(12) 0.6538(2) 0.68313(15) 0.0373(7) Uani 1 1 d . . . . .
O1 O 0.63557(14) 0.6598(2) 0.88458(17) 0.0446(9) Uani 1 1 d . . . . .
N9 N 0.38129(12) 0.3096(2) 0.95521(16) 0.0266(7) Uani 1 1 d . . . . .
O10 O 0.41522(15) 0.6751(2) 0.4278(2) 0.0516(10) Uani 1 1 d . . . . .
N2 N 0.42922(13) 0.7988(2) 0.89192(17) 0.0299(8) Uani 1 1 d . . . . .
O12 O 0.43881(15) 0.3249(3) 0.4132(2) 0.0547(10) Uani 1 1 d . . . . .
N5 N 0.66684(12) 0.2908(2) 0.79879(17) 0.0286(7) Uani 1 1 d . . . . .
N6 N 0.59878(12) 0.1812(2) 0.78559(17) 0.0283(7) Uani 1 1 d . . . . .
N7 N 0.41790(12) 0.2131(2) 0.86361(17) 0.0298(8) Uani 1 1 d . . . . .
O11 O 0.31789(14) 0.2928(3) 0.4947(2) 0.0565(11) Uani 1 1 d . . . . .
N11 N 0.38029(14) 0.2873(3) 0.45556(18) 0.0367(9) Uani 1 1 d . . . . .
N10 N 0.39123(12) 0.7002(2) 0.97798(17) 0.0268(7) Uani 1 1 d . . . . .
N1 N 0.58657(13) 0.7975(2) 0.75409(18) 0.0321(8) Uani 1 1 d . . . . .
N4 N 0.65302(13) 0.6786(2) 0.78422(18) 0.0321(8) Uani 1 1 d . . . . .
N8 N 0.42970(13) 0.1965(3) 0.56408(18) 0.0357(9) Uani 1 1 d . . . . .
O26 O 0.73302(15) 0.5907(3) 0.9007(2) 0.0610(11) Uani 1 1 d . . . . .
O9 O 0.29577(15) 0.6332(3) 0.5102(2) 0.0598(11) Uani 1 1 d . . . . .
N17 N 0.73001(15) 0.5553(3) 0.9506(2) 0.0481(11) Uani 1 1 d . . . . .
O25 O 0.71748(17) 0.5842(3) 0.9967(2) 0.0664(13) Uani 1 1 d . . . . .
N3 N 0.39236(15) 0.7768(3) 0.58219(19) 0.0424(10) Uani 1 1 d . . . . .
C47 C 0.41276(15) 0.3488(3) 1.0005(2) 0.0288(9) Uani 1 1 d . . . . .
N12 N 0.35431(15) 0.6752(3) 0.47052(19) 0.0407(10) Uani 1 1 d . . . . .
C57 C 0.39159(14) 0.7861(2) 0.9811(2) 0.0277(8) Uani 1 1 d . . . . .
H57 H 0.3659 0.8050 0.9486 0.033 Uiso 1 1 calc R . . . .
C24 C 0.66933(15) 0.3343(3) 0.7437(2) 0.0295(9) Uani 1 1 d . . . . .
C33 C 0.52564(15) 0.2218(3) 0.7737(2) 0.0321(9) Uani 1 1 d . . . . .
C22 C 0.65597(15) 0.3367(3) 0.8474(2) 0.0303(9) Uani 1 1 d . . . . .
C48 C 0.40304(14) 0.4340(3) 0.9892(2) 0.0266(8) Uani 1 1 d . . . . .
C51 C 0.36993(14) 0.5755(3) 0.9470(2) 0.0281(8) Uani 1 1 d . . . . .
C5 C 0.46417(15) 0.7855(3) 0.8752(2) 0.0307(9) Uani 1 1 d . . . . .
H5 H 0.4897 0.7829 0.9082 0.037 Uiso 1 1 calc R . . . .
C35 C 0.44969(15) 0.2290(3) 0.7702(2) 0.0339(9) Uani 1 1 d . . . . .
C55 C 0.35165(14) 0.3600(3) 0.9176(2) 0.0296(9) Uani 1 1 d . . . . .
C50 C 0.40692(14) 0.5699(3) 0.99625(19) 0.0256(8) Uani 1 1 d . . . . .
C52 C 0.35902(14) 0.6591(3) 0.9358(2) 0.0279(8) Uani 1 1 d . . . . .
C34 C 0.49236(15) 0.2275(3) 0.8056(2) 0.0327(9) Uani 1 1 d . . . . .
H34 H 0.4983 0.2305 0.8519 0.039 Uiso 1 1 calc R . . . .
C27 C 0.63977(14) 0.1635(3) 0.8273(2) 0.0279(8) Uani 1 1 d . . . . .
H27 H 0.6399 0.1801 0.8731 0.033 Uiso 1 1 calc R . . . .
C42 C 0.37823(14) 0.2242(2) 0.95285(19) 0.0269(8) Uani 1 1 d . . . . .
H42 H 0.4041 0.2031 0.9837 0.032 Uiso 1 1 calc R . . . .
C49 C 0.42465(13) 0.4993(3) 1.01885(19) 0.0267(8) Uani 1 1 d . . . . .
H49 H 0.4499 0.4955 1.0523 0.032 Uiso 1 1 calc R . . . .
C11 C 0.66132(16) 0.7628(3) 0.7887(2) 0.0313(9) Uani 1 1 d . . . . .
H11 H 0.6574 0.7801 0.8325 0.038 Uiso 1 1 calc R . . . .
C75 C 0.40673(18) 0.3410(3) 0.4336(2) 0.0394(11) Uani 1 1 d . . . . .
C4 C 0.46716(16) 0.7737(3) 0.8068(2) 0.0330(9) Uani 1 1 d . . . . .
C21 C 0.65129(14) 0.4175(3) 0.8212(2) 0.0284(8) Uani 1 1 d . . . . .
C53 C 0.34841(15) 0.5104(3) 0.9162(2) 0.0308(9) Uani 1 1 d . . . . .
H53 H 0.3235 0.5142 0.8822 0.037 Uiso 1 1 calc R . . . .
C54 C 0.36643(14) 0.4400(3) 0.9394(2) 0.0282(9) Uani 1 1 d . . . . .
C39 C 0.46694(16) 0.2115(3) 0.5983(2) 0.0372(10) Uani 1 1 d . . . . .
H39 H 0.4903 0.2159 0.5770 0.045 Uiso 1 1 calc R . . . .
C56 C 0.42118(14) 0.6506(3) 1.0159(2) 0.0270(8) Uani 1 1 d . . . . .
C58 C 0.43163(15) 0.8187(3) 0.9605(2) 0.0287(9) Uani 1 1 d . . . . .
H58 H 0.4582 0.7963 0.9886 0.034 Uiso 1 1 calc R . . . .
C23 C 0.66046(14) 0.4158(3) 0.7592(2) 0.0282(8) Uani 1 1 d . . . . .
C36 C 0.41350(15) 0.2245(3) 0.8027(2) 0.0351(10) Uani 1 1 d . . . . .
H36 H 0.3853 0.2305 0.7770 0.042 Uiso 1 1 calc R . . . .
C40 C 0.51727(15) 0.2208(3) 0.7056(2) 0.0331(9) Uani 1 1 d . . . . .
H40 H 0.5404 0.2192 0.6837 0.040 Uiso 1 1 calc R . . . .
C59 C 0.43195(18) 0.9076(3) 0.9667(2) 0.0364(10) Uani 1 1 d . . . . .
H59A H 0.4589 0.9280 0.9569 0.044 Uiso 1 1 calc R . . . .
H59B H 0.4077 0.9292 0.9339 0.044 Uiso 1 1 calc R . . . .
C17 C 0.65539(15) 0.5505(3) 0.7538(2) 0.0306(9) Uani 1 1 d . . . . .
C62 C 0.38692(16) 0.8145(3) 1.0483(2) 0.0313(9) Uani 1 1 d . . . . .
H62A H 0.3594 0.7954 1.0572 0.038 Uiso 1 1 calc R . . . .
H62B H 0.4106 0.7930 1.0822 0.038 Uiso 1 1 calc R . . . .
C38 C 0.47511(15) 0.2222(3) 0.6695(2) 0.0344(10) Uani 1 1 d . . . . .
C41 C 0.37857(15) 0.1921(3) 0.8846(2) 0.0291(9) Uani 1 1 d . . . . .
H41 H 0.3531 0.2121 0.8524 0.035 Uiso 1 1 calc R . . . .
C19 C 0.64299(16) 0.6345(3) 0.8350(2) 0.0328(10) Uani 1 1 d . . . . .
C26 C 0.67491(15) 0.2065(3) 0.8022(2) 0.0298(9) Uani 1 1 d . . . . .
H26 H 0.6736 0.1881 0.7566 0.036 Uiso 1 1 calc R . . . .
C1 C 0.55458(17) 0.7766(3) 0.7104(2) 0.0358(10) Uani 1 1 d . . . . .
H1 H 0.5582 0.7647 0.6677 0.043 Uiso 1 1 calc R . . . .
C32 C 0.56982(15) 0.2078(3) 0.8119(2) 0.0297(9) Uani 1 1 d . . . . .
H32 H 0.5764 0.2193 0.8572 0.036 Uiso 1 1 calc R . . . .
C7 C 0.43402(16) 0.7628(3) 0.6918(2) 0.0345(10) Uani 1 1 d . . . . .
C18 C 0.64527(15) 0.5516(3) 0.8151(2) 0.0299(9) Uani 1 1 d . . . . .
C29 C 0.69310(18) 0.0549(3) 0.8634(2) 0.0392(11) Uani 1 1 d . . . . .
H29A H 0.6953 0.0661 0.9103 0.047 Uiso 1 1 calc R . . . .
H29B H 0.6979 -0.0014 0.8588 0.047 Uiso 1 1 calc R . . . .
C2 C 0.51166(16) 0.7710(3) 0.7263(2) 0.0328(9) Uani 1 1 d . . . . .
C28 C 0.64838(16) 0.0760(3) 0.8255(2) 0.0323(9) Uani 1 1 d . . . . .
H28A H 0.6268 0.0477 0.8443 0.039 Uiso 1 1 calc R . . . .
H28B H 0.6451 0.0591 0.7796 0.039 Uiso 1 1 calc R . . . .
C72 C 0.38757(17) 0.6408(3) 0.4461(2) 0.0396(11) Uani 1 1 d . . . . .
C10 C 0.62862(15) 0.8064(3) 0.7377(2) 0.0304(9) Uani 1 1 d . . . . .
H10 H 0.6281 0.7856 0.6930 0.036 Uiso 1 1 calc R . . . .
C77 C 0.34645(18) 0.3244(3) 0.4759(2) 0.0416(11) Uani 1 1 d . . . . .
N13 N 0.54378(18) 0.5114(4) 0.7271(3) 0.0593(13) Uani 1 1 d . . . . .
C109 C 0.74309(17) 0.4726(4) 0.9561(3) 0.0465(13) Uani 1 1 d . . . . .
C16 C 0.65989(15) 0.6316(3) 0.7330(2) 0.0298(9) Uani 1 1 d . . . . .
C79 C 0.38432(16) 0.2014(3) 0.4557(2) 0.0359(10) Uani 1 1 d . . . . .
H79 H 0.3613 0.1801 0.4764 0.043 Uiso 1 1 calc R . . . .
C8 C 0.39375(17) 0.7638(3) 0.6414(2) 0.0383(10) Uani 1 1 d . . . . .
H8 H 0.3675 0.7541 0.6546 0.046 Uiso 1 1 calc R . . . .
C14 C 0.68599(18) 0.9085(3) 0.7369(2) 0.0383(10) Uani 1 1 d . . . . .
H14A H 0.6904 0.8914 0.6937 0.046 Uiso 1 1 calc R . . . .
H14B H 0.6920 0.9649 0.7410 0.046 Uiso 1 1 calc R . . . .
C61 C 0.38799(19) 0.9031(3) 1.0518(2) 0.0393(11) Uani 1 1 d . . . . .
H61A H 0.3626 0.9244 1.0212 0.047 Uiso 1 1 calc R . . . .
H61B H 0.3866 0.9199 1.0965 0.047 Uiso 1 1 calc R . . . .
C37 C 0.44163(15) 0.2262(3) 0.7029(2) 0.0365(10) Uani 1 1 d . . . . .
H37 H 0.4128 0.2269 0.6788 0.044 Uiso 1 1 calc R . . . .
C3 C 0.50734(15) 0.7760(3) 0.7917(2) 0.0329(9) Uani 1 1 d . . . . .
H3 H 0.5322 0.7809 0.8257 0.040 Uiso 1 1 calc R . . . .
C20 C 0.64253(15) 0.4847(3) 0.8512(2) 0.0311(9) Uani 1 1 d . . . . .
H20 H 0.6353 0.4854 0.8928 0.037 Uiso 1 1 calc R . . . .
C30 C 0.72755(17) 0.0999(3) 0.8392(3) 0.0420(12) Uani 1 1 d . . . . .
H30A H 0.7276 0.0843 0.7938 0.050 Uiso 1 1 calc R . . . .
H30B H 0.7560 0.0874 0.8668 0.050 Uiso 1 1 calc R . . . .
C43 C 0.33854(16) 0.1946(3) 0.9753(2) 0.0333(9) Uani 1 1 d . . . . .
H43A H 0.3383 0.2156 1.0191 0.040 Uiso 1 1 calc R . . . .
H43B H 0.3123 0.2130 0.9447 0.040 Uiso 1 1 calc R . . . .
C44 C 0.33863(18) 0.1063(3) 0.9776(2) 0.0399(11) Uani 1 1 d . . . . .
H44A H 0.3643 0.0882 1.0096 0.048 Uiso 1 1 calc R . . . .
H44B H 0.3128 0.0880 0.9922 0.048 Uiso 1 1 calc R . . . .
C15 C 0.63935(17) 0.8936(3) 0.7410(2) 0.0350(10) Uani 1 1 d . . . . .
H15A H 0.6200 0.9208 0.7046 0.042 Uiso 1 1 calc R . . . .
H15B H 0.6343 0.9152 0.7825 0.042 Uiso 1 1 calc R . . . .
C45 C 0.33898(18) 0.0723(3) 0.9113(3) 0.0400(11) Uani 1 1 d . . . . .
H45A H 0.3120 0.0860 0.8802 0.048 Uiso 1 1 calc R . . . .
H45B H 0.3407 0.0149 0.9146 0.048 Uiso 1 1 calc R . . . .
C6 C 0.43060(15) 0.7664(3) 0.7570(2) 0.0332(9) Uani 1 1 d . . . . .
H6 H 0.4031 0.7638 0.7675 0.040 Uiso 1 1 calc R . . . .
C9 C 0.47478(17) 0.7641(3) 0.6769(2) 0.0368(10) Uani 1 1 d . . . . .
H9 H 0.4773 0.7603 0.6327 0.044 Uiso 1 1 calc R . . . .
C25 C 0.66277(16) 0.4824(3) 0.7232(2) 0.0310(9) Uani 1 1 d . . . . .
H25 H 0.6689 0.4813 0.6808 0.037 Uiso 1 1 calc R . . . .
C69 C 0.32711(18) 0.6205(4) 0.4875(2) 0.0442(12) Uani 1 1 d . . . . .
C110 C 0.74062(17) 0.4327(4) 1.0120(3) 0.0473(13) Uani 1 1 d . . . . .
H110 H 0.7302 0.4572 1.0461 0.057 Uiso 1 1 calc R . . . .
C13 C 0.71664(18) 0.8661(3) 0.7895(3) 0.0425(11) Uani 1 1 d . . . . .
H13A H 0.7137 0.8857 0.8328 0.051 Uiso 1 1 calc R . . . .
H13B H 0.7464 0.8760 0.7850 0.051 Uiso 1 1 calc R . . . .
C12 C 0.70787(16) 0.7793(3) 0.7856(2) 0.0375(10) Uani 1 1 d . . . . .
H12A H 0.7273 0.7527 0.8223 0.045 Uiso 1 1 calc R . . . .
H12B H 0.7136 0.7586 0.7443 0.045 Uiso 1 1 calc R . . . .
C70 C 0.34401(18) 0.5431(3) 0.4744(2) 0.0410(11) Uani 1 1 d . . . . .
C60 C 0.4283(2) 0.9348(3) 1.0347(3) 0.0415(11) Uani 1 1 d . . . . .
H60A H 0.4537 0.9169 1.0673 0.050 Uiso 1 1 calc R . . . .
H60B H 0.4278 0.9923 1.0358 0.050 Uiso 1 1 calc R . . . .
C31 C 0.71959(15) 0.1876(3) 0.8416(3) 0.0366(10) Uani 1 1 d . . . . .
H31A H 0.7221 0.2043 0.8875 0.044 Uiso 1 1 calc R . . . .
H31B H 0.7414 0.2160 0.8235 0.044 Uiso 1 1 calc R . . . .
C63 C 0.34888(18) 0.7880(4) 0.5423(2) 0.0437(12) Uani 1 1 d . . . . .
H63 H 0.3278 0.7581 0.5616 0.052 Uiso 1 1 calc R . . . .
C74 C 0.38935(17) 0.4197(3) 0.4431(2) 0.0391(11) Uani 1 1 d . . . . .
C76 C 0.35268(17) 0.4089(3) 0.4683(2) 0.0405(11) Uani 1 1 d . . . . .
C81 C 0.4306(2) 0.0856(4) 0.4940(3) 0.0547(15) Uani 1 1 d . . . . .
H81A H 0.4085 0.0620 0.5147 0.066 Uiso 1 1 calc R . . . .
H81B H 0.4591 0.0692 0.5191 0.066 Uiso 1 1 calc R . . . .
C114 C 0.75810(19) 0.4391(4) 0.9054(3) 0.0506(14) Uani 1 1 d . . . . .
H114 H 0.7590 0.4677 0.8670 0.061 Uiso 1 1 calc R . . . .
C46 C 0.37735(17) 0.1033(3) 0.8862(3) 0.0376(10) Uani 1 1 d . . . . .
H46A H 0.3760 0.0831 0.8417 0.045 Uiso 1 1 calc R . . . .
H46B H 0.4042 0.0839 0.9147 0.045 Uiso 1 1 calc R . . . .
C71 C 0.38084(17) 0.5550(3) 0.4486(2) 0.0371(10) Uani 1 1 d . . . . .
C80 C 0.42715(17) 0.1745(3) 0.4967(2) 0.0389(11) Uani 1 1 d . . . . .
H80 H 0.4512 0.1990 0.4802 0.047 Uiso 1 1 calc R . . . .
O13 O 0.5579(2) 0.4506(5) 0.7085(4) 0.0925(19) Uani 1 1 d . . . . .
C112 C 0.76989(19) 0.3211(4) 0.9681(3) 0.0520(14) Uani 1 1 d . . . . .
H112 H 0.7797 0.2689 0.9726 0.062 Uiso 1 1 calc R . . . .
N16 N 0.2640(2) 0.0261(5) 0.6997(3) 0.079(2) Uani 1 1 d . . . . .
O14 O 0.5511(2) 0.5753(4) 0.7094(4) 0.096(2) Uani 1 1 d . . . . .
C113 C 0.7717(2) 0.3626(4) 0.9121(3) 0.0546(15) Uani 1 1 d . . . . .
H113 H 0.7824 0.3384 0.8781 0.066 Uiso 1 1 calc R . . . .
C64 C 0.34732(19) 0.7596(3) 0.4721(2) 0.0411(11) Uani 1 1 d . . . . .
H64 H 0.3711 0.7857 0.4562 0.049 Uiso 1 1 calc R . . . .
C78 C 0.32896(18) 0.4698(4) 0.4849(3) 0.0460(12) Uani 1 1 d . . . . .
H78 H 0.3041 0.4620 0.5023 0.055 Uiso 1 1 calc R . . . .
C73 C 0.40458(18) 0.4933(3) 0.4324(2) 0.0416(11) Uani 1 1 d . . . . .
H73 H 0.4295 0.5008 0.4152 0.050 Uiso 1 1 calc R . . . .
C111 C 0.75382(19) 0.3555(4) 1.0173(3) 0.0511(14) Uani 1 1 d . . . . .
H111 H 0.7518 0.3263 1.0549 0.061 Uiso 1 1 calc R . . . .
O19 O 0.2526(3) -0.0239(5) 0.6575(4) 0.107(2) Uani 1 1 d . . . . .
C84 C 0.3759(2) 0.1704(3) 0.3855(2) 0.0442(12) Uani 1 1 d . . . . .
H84A H 0.3467 0.1858 0.3622 0.053 Uiso 1 1 calc R . . . .
H84B H 0.3968 0.1936 0.3622 0.053 Uiso 1 1 calc R . . . .
C66 C 0.2955(3) 0.8682(4) 0.4279(3) 0.0619(18) Uani 1 1 d . . . . .
H66A H 0.2675 0.8798 0.3985 0.074 Uiso 1 1 calc R . . . .
H66B H 0.3180 0.8978 0.4124 0.074 Uiso 1 1 calc R . . . .
C83 C 0.3798(2) 0.0821(4) 0.3851(3) 0.0524(14) Uani 1 1 d . . . . .
H83A H 0.3754 0.0634 0.3395 0.063 Uiso 1 1 calc R . . . .
H83B H 0.3573 0.0588 0.4050 0.063 Uiso 1 1 calc R . . . .
O20 O 0.2617(2) 0.0153(6) 0.7561(3) 0.115(3) Uani 1 1 d . . . . .
C65 C 0.3048(2) 0.7819(4) 0.4257(2) 0.0521(15) Uani 1 1 d . . . . .
H65A H 0.3061 0.7672 0.3805 0.062 Uiso 1 1 calc R . . . .
H65B H 0.2810 0.7524 0.4378 0.062 Uiso 1 1 calc R . . . .
C67 C 0.2944(3) 0.8937(5) 0.4976(3) 0.066(2) Uani 1 1 d . . . . .
H67A H 0.2713 0.8658 0.5129 0.080 Uiso 1 1 calc R . . . .
H67B H 0.2886 0.9501 0.4985 0.080 Uiso 1 1 calc R . . . .
C104 C 0.2846(2) 0.1606(6) 0.7243(3) 0.067(2) Uani 1 1 d . . . . .
H104 H 0.2784 0.1542 0.7663 0.080 Uiso 1 1 calc R . . . .
C82 C 0.4244(3) 0.0560(4) 0.4235(3) 0.0603(17) Uani 1 1 d . . . . .
H82A H 0.4265 -0.0014 0.4232 0.072 Uiso 1 1 calc R . . . .
H82B H 0.4471 0.0775 0.4029 0.072 Uiso 1 1 calc R . . . .
C68 C 0.3386(2) 0.8749(4) 0.5428(3) 0.0608(17) Uani 1 1 d . . . . .
H68A H 0.3613 0.9046 0.5280 0.073 Uiso 1 1 calc R . . . .
H68B H 0.3383 0.8913 0.5879 0.073 Uiso 1 1 calc R . . . .
C103 C 0.2796(2) 0.0994(5) 0.6810(3) 0.0606(18) Uani 1 1 d . . . . .
C85 C 0.5151(2) 0.5030(4) 0.7739(3) 0.0576(15) Uani 1 1 d . . . . .
C105 C 0.2984(2) 0.2296(6) 0.7064(5) 0.081(2) Uani 1 1 d . . . . .
H105 H 0.3012 0.2731 0.7350 0.097 Uiso 1 1 calc R . . . .
C122 C 0.2526(4) 0.7134(6) 0.6211(5) 0.043(2) Uiso 0.5 1 d D U . . .
H122 H 0.2336 0.7105 0.5795 0.051 Uiso 0.5 1 calc R . . . .
C86 C 0.5013(3) 0.5688(4) 0.7968(5) 0.075(2) Uani 1 1 d . . . . .
H86 H 0.5109 0.6181 0.7853 0.091 Uiso 1 1 calc R . . . .
C106 C 0.3088(3) 0.2360(7) 0.6433(6) 0.094(3) Uani 1 1 d . . . . .
H106 H 0.3200 0.2832 0.6306 0.113 Uiso 1 1 calc R . . . .
C88 C 0.4618(3) 0.4912(5) 0.8583(4) 0.075(2) Uani 1 1 d . . . . .
H88 H 0.4417 0.4863 0.8856 0.090 Uiso 1 1 calc R . . . .
C108 C 0.2886(3) 0.1051(7) 0.6192(4) 0.083(3) Uani 1 1 d . . . . .
H108 H 0.2853 0.0617 0.5905 0.099 Uiso 1 1 calc R . . . .
C90 C 0.5057(3) 0.4319(4) 0.7955(5) 0.077(2) Uani 1 1 d . . . . .
H90 H 0.5170 0.3862 0.7800 0.092 Uiso 1 1 calc R . . . .
C124 C 0.2888(4) 0.7933(7) 0.7098(5) 0.048(2) Uiso 0.5 1 d D U . . .
H124 H 0.2962 0.8424 0.7298 0.057 Uiso 0.5 1 calc R . . . .
C121 C 0.2683(4) 0.6457(7) 0.6505(6) 0.054(3) Uiso 0.5 1 d D U . . .
C123 C 0.2626(3) 0.7862(6) 0.6483(4) 0.040(2) Uiso 0.5 1 d D U . . .
H123 H 0.2514 0.8314 0.6246 0.047 Uiso 0.5 1 calc R . . . .
N19 N 0.2572(5) 0.5757(9) 0.6177(12) 0.099(6) Uani 0.5 1 d . . . . .
C125 C 0.3038(4) 0.7229(7) 0.7407(6) 0.059(3) Uiso 0.5 1 d D U . . .
H125 H 0.3214 0.7256 0.7834 0.070 Uiso 0.5 1 calc R . . . .
C89 C 0.4799(4) 0.4265(5) 0.8396(4) 0.083(2) Uani 1 1 d . . . . .
H89 H 0.4747 0.3774 0.8571 0.099 Uiso 1 1 calc R . . . .
C126 C 0.2946(5) 0.6505(9) 0.7136(7) 0.071(4) Uiso 0.5 1 d D U . . .
H126 H 0.3057 0.6049 0.7367 0.085 Uiso 0.5 1 calc R . . . .
C107 C 0.3024(4) 0.1742(7) 0.6013(5) 0.090(3) Uani 1 1 d . . . . .
H107 H 0.3079 0.1801 0.5588 0.108 Uiso 1 1 calc R . . . .
O22 O 0.2259(7) 0.5733(8) 0.5757(12) 0.133(8) Uani 0.5 1 d . . . . .
C87 C 0.4715(4) 0.5628(6) 0.8392(5) 0.099(3) Uani 1 1 d . . . . .
H87 H 0.4590 0.6079 0.8534 0.118 Uiso 1 1 calc R . . . .
O21 O 0.2789(6) 0.5177(9) 0.6250(11) 0.124(6) Uani 0.5 1 d . . . . .
C93 C 0.4295(5) 0.5648(8) 0.6232(7) 0.083(2) Uani 0.5 1 d D . . . .
H93 H 0.4326 0.6160 0.6080 0.100 Uiso 0.5 1 calc R . . . .
C95 C 0.4415(6) 0.4290(7) 0.6150(7) 0.083(2) Uani 0.5 1 d D . . . .
H95 H 0.4531 0.3873 0.5946 0.100 Uiso 0.5 1 calc R . . . .
C92 C 0.4062(5) 0.5519(7) 0.6659(7) 0.083(2) Uani 0.5 1 d D . . . .
H92 H 0.3936 0.5940 0.6844 0.100 Uiso 0.5 1 calc R . . . .
C91 C 0.4000(6) 0.4771(7) 0.6841(7) 0.083(2) Uani 0.5 1 d D . . . .
O16 O 0.3660(6) 0.5138(11) 0.7633(9) 0.116(4) Uani 0.5 1 d . . . . .
C94 C 0.4495(6) 0.5040(7) 0.6003(7) 0.083(2) Uani 0.5 1 d D . . . .
H94 H 0.4695 0.5142 0.5736 0.100 Uiso 0.5 1 calc R . . . .
N14 N 0.3746(7) 0.4618(14) 0.7335(12) 0.116(4) Uani 0.5 1 d . . . . .
C96 C 0.4173(6) 0.4150(8) 0.6583(7) 0.083(2) Uani 0.5 1 d D . . . .
H96 H 0.4123 0.3634 0.6709 0.100 Uiso 0.5 1 calc R . . . .
O15 O 0.3684(5) 0.3913(10) 0.7439(9) 0.116(4) Uani 0.5 1 d . . . . .
O28 O 0.5000 0.1336(7) 1.0000 0.063(3) Uani 0.6 2 d S T P . .
H28 H 0.5124 0.1754 1.0003 0.095 Uiso 0.6 1 d R . . . .
C129 C 0.4882(3) 0.1103(6) 0.9408(4) 0.049(2) Uani 0.6 1 d . . . . .
H12C H 0.4900 0.1522 0.9113 0.074 Uiso 0.3 1 d R . . . .
H12D H 0.5067 0.0687 0.9335 0.074 Uiso 0.3 1 d R . . . .
H12E H 0.4591 0.0920 0.9335 0.074 Uiso 0.3 1 d R . . . .
C117 C 0.5063(7) 1.0162(18) 0.7931(13) 0.079(6) Uani 0.5 1 d D . . A 1
H117 H 0.5268 1.0298 0.8314 0.094 Uiso 0.5 1 calc R . . A 1
C116 C 0.4641(5) 0.9975(8) 0.7961(6) 0.057(3) Uani 0.5 1 d D . . A 1
H116 H 0.4549 0.9992 0.8363 0.069 Uiso 0.5 1 calc R . . A 1
C118 C 0.5176(6) 1.0143(10) 0.7325(8) 0.075(5) Uani 0.5 1 d D . . A 1
H118 H 0.5455 1.0310 0.7292 0.090 Uiso 0.5 1 calc R . . A 1
N15 N 0.4006(5) 0.0420(10) 0.6826(7) 0.089(2) Uani 0.5 1 d . . . B 2
C115 C 0.4364(4) 0.9768(5) 0.7395(5) 0.047(3) Uani 0.5 1 d D . . A 1
O17 O 0.3828(4) 0.0818(9) 0.7183(6) 0.089(2) Uani 0.5 1 d . . . B 2
O18 O 0.3829(4) 0.0254(9) 0.6267(6) 0.089(2) Uani 0.5 1 d . . . B 2
C120 C 0.4464(5) 0.9711(8) 0.6790(6) 0.062(3) Uani 0.5 1 d D . . A 1
H120 H 0.4258 0.9563 0.6411 0.074 Uiso 0.5 1 calc R . . A 1
C119 C 0.4893(6) 0.9887(14) 0.6769(8) 0.085(6) Uani 0.5 1 d D . . A 1
H119 H 0.4988 0.9831 0.6372 0.102 Uiso 0.5 1 calc R . . A 1
O24 O 0.3842(5) 0.9529(9) 0.7970(8) 0.085(4) Uani 0.5 1 d . . . A 1
N18 N 0.3906(4) 0.9598(6) 0.7426(5) 0.055(3) Uani 0.5 1 d . . . A 1
O23 O 0.3656(5) 0.9509(12) 0.6948(6) 0.112(6) Uani 0.5 1 d . . . A 1
C97 C 0.4452(5) 0.0199(8) 0.7088(7) 0.0735(19) Uani 0.5 1 d D . . B 2
C98 C 0.4677(7) -0.0165(12) 0.6691(11) 0.0735(19) Uani 0.5 1 d D . . B 2
H98 H 0.4546 -0.0287 0.6251 0.088 Uiso 0.5 1 calc R . . B 2
C102 C 0.4635(5) 0.0364(11) 0.7728(9) 0.0735(19) Uani 0.5 1 d D . . B 2
H102 H 0.4469 0.0595 0.8004 0.088 Uiso 0.5 1 calc R . . B 2
C99 C 0.5095(6) -0.0350(11) 0.6939(9) 0.0735(19) Uani 0.5 1 d D . . B 2
H99 H 0.5259 -0.0604 0.6673 0.088 Uiso 0.5 1 calc R . . B 2
C101 C 0.5057(8) 0.019(2) 0.7961(16) 0.0735(19) Uani 0.5 1 d D . . B 2
H101 H 0.5194 0.0325 0.8396 0.088 Uiso 0.5 1 calc R . . B 2
C100 C 0.5276(6) -0.0170(12) 0.7565(9) 0.0735(19) Uani 0.5 1 d D . . B 2
H100 H 0.5568 -0.0304 0.7732 0.088 Uiso 0.5 1 calc R . . B 2
O27 O 0.3508(3) 0.8611(7) 0.8218(5) 0.069(3) Uani 0.5 1 d . . . C 2
H27A H 0.3723 0.8355 0.8409 0.104 Uiso 0.5 1 calc GR . . C 2
C127 C 0.3645(7) 0.9231(10) 0.7841(8) 0.064(4) Uani 0.5 1 d . . . C 2
H12F H 0.3668 0.9031 0.7412 0.097 Uiso 0.5 1 calc GR . . C 2
H12G H 0.3926 0.9426 0.8071 0.097 Uiso 0.5 1 calc GR . . C 2
H12H H 0.3435 0.9654 0.7784 0.097 Uiso 0.5 1 calc GR . . C 2
O29 O 0.4547(6) 0.8772(11) 0.5303(8) 0.091(4) Uani 0.4 1 d . . . . .
H29 H 0.4304 0.8593 0.5184 0.137 Uiso 0.4 1 d R . . . .
C128 C 0.4840(8) 0.8372(16) 0.4971(13) 0.091(4) Uani 0.4 1 d . . . . .
H12I H 0.4743 0.8408 0.4505 0.137 Uiso 0.4 1 d R . . . .
H12J H 0.5118 0.8608 0.5099 0.137 Uiso 0.4 1 d R . . . .
H12K H 0.4857 0.7836 0.5099 0.137 Uiso 0.4 1 d R . . . .

loop_
_atom_site_aniso_label
_atom_site_aniso_U_11
_atom_site_aniso_U_22
_atom_site_aniso_U_33
_atom_site_aniso_U_23
_atom_site_aniso_U_13
_atom_site_aniso_U_12
O5 0.0369(18) 0.0293(16) 0.0379(16) 0.0014(13) -0.0044(14) 0.0019(14)
O4 0.057(2) 0.0293(15) 0.0252(14) 0.0019(12) 0.0143(14) 0.0043(15)
O7 0.0365(17) 0.0288(15) 0.0369(16) -0.0009(13) -0.0020(13) -0.0020(14)
O3 0.054(2) 0.0343(17) 0.0357(16) -0.0083(14) 0.0213(15) -0.0057(16)
O8 0.0348(17) 0.0306(16) 0.0398(17) 0.0018(13) -0.0006(14) 0.0054(14)
O6 0.0310(17) 0.0358(17) 0.0445(18) -0.0048(14) -0.0067(14) 0.0013(14)
O2 0.052(2) 0.0340(16) 0.0287(15) 0.0004(13) 0.0157(14) -0.0052(15)
O1 0.067(2) 0.0339(18) 0.0414(18) -0.0024(15) 0.0298(17) 0.0113(17)
N9 0.0299(18) 0.0261(18) 0.0236(15) -0.0009(13) 0.0051(14) 0.0011(15)
O10 0.057(2) 0.045(2) 0.058(2) -0.0043(18) 0.0243(19) 0.0002(19)
N2 0.0345(19) 0.0284(18) 0.0276(17) 0.0006(14) 0.0086(14) 0.0013(16)
O12 0.059(3) 0.050(2) 0.067(2) -0.0025(19) 0.039(2) 0.0056(19)
N5 0.0308(18) 0.0270(18) 0.0288(17) -0.0048(14) 0.0082(14) 0.0015(15)
N6 0.0268(18) 0.0278(17) 0.0302(17) -0.0015(14) 0.0057(14) -0.0014(15)
N7 0.0276(18) 0.0323(19) 0.0300(17) -0.0046(14) 0.0076(14) -0.0024(15)
O11 0.044(2) 0.054(2) 0.080(3) 0.009(2) 0.031(2) -0.0002(19)
N11 0.038(2) 0.042(2) 0.0307(18) -0.0006(16) 0.0090(16) 0.0036(18)
N10 0.0316(19) 0.0239(17) 0.0252(16) 0.0023(13) 0.0069(14) 0.0006(14)
N1 0.0312(19) 0.0345(19) 0.0329(18) 0.0021(15) 0.0119(15) 0.0013(16)
N4 0.043(2) 0.0254(18) 0.0292(18) 0.0013(14) 0.0100(15) 0.0041(16)
N8 0.035(2) 0.045(2) 0.0272(18) 0.0009(16) 0.0073(15) 0.0024(18)
O26 0.050(2) 0.069(3) 0.064(3) 0.008(2) 0.012(2) -0.001(2)
O9 0.055(3) 0.059(3) 0.072(3) 0.002(2) 0.030(2) 0.015(2)
N17 0.035(2) 0.059(3) 0.048(2) -0.011(2) 0.0052(19) -0.002(2)
O25 0.068(3) 0.072(3) 0.061(3) -0.012(2) 0.019(2) 0.012(3)
N3 0.042(2) 0.053(3) 0.0302(19) -0.0105(18) 0.0044(17) 0.004(2)
C47 0.029(2) 0.027(2) 0.031(2) -0.0012(16) 0.0069(17) -0.0025(17)
N12 0.044(2) 0.048(3) 0.0299(18) -0.0051(17) 0.0096(17) 0.007(2)
C57 0.032(2) 0.022(2) 0.030(2) 0.0018(15) 0.0082(16) 0.0014(17)
C24 0.029(2) 0.028(2) 0.032(2) -0.0048(17) 0.0084(17) -0.0014(17)
C33 0.028(2) 0.035(2) 0.032(2) 0.0013(18) 0.0037(17) 0.0026(19)
C22 0.035(2) 0.025(2) 0.032(2) -0.0040(16) 0.0089(17) 0.0024(18)
C48 0.026(2) 0.027(2) 0.0267(18) 0.0017(16) 0.0060(15) 0.0021(17)
C51 0.027(2) 0.026(2) 0.0309(19) 0.0007(16) 0.0061(16) 0.0025(17)
C5 0.033(2) 0.034(2) 0.0252(19) -0.0019(16) 0.0055(16) -0.0009(19)
C35 0.029(2) 0.042(2) 0.032(2) -0.0009(19) 0.0089(17) 0.0023(19)
C55 0.026(2) 0.031(2) 0.030(2) -0.0034(17) 0.0049(17) 0.0028(18)
C50 0.025(2) 0.026(2) 0.0246(17) 0.0003(15) 0.0040(15) -0.0014(16)
C52 0.031(2) 0.028(2) 0.0252(18) 0.0020(16) 0.0070(16) 0.0038(17)
C34 0.034(2) 0.038(2) 0.0276(19) 0.0008(17) 0.0077(17) 0.001(2)
C27 0.028(2) 0.028(2) 0.0273(19) -0.0021(16) 0.0054(16) 0.0033(17)
C42 0.030(2) 0.024(2) 0.0269(19) -0.0041(15) 0.0055(16) 0.0020(17)
C49 0.024(2) 0.029(2) 0.0265(19) 0.0009(16) 0.0032(15) 0.0007(17)
C11 0.038(2) 0.027(2) 0.031(2) -0.0057(17) 0.0106(18) 0.0004(18)
C75 0.042(3) 0.048(3) 0.031(2) -0.002(2) 0.0146(19) 0.000(2)
C4 0.035(2) 0.035(2) 0.030(2) -0.0030(18) 0.0096(17) -0.0022(19)
C21 0.027(2) 0.030(2) 0.0295(19) 0.0003(17) 0.0079(15) 0.0027(17)
C53 0.027(2) 0.031(2) 0.032(2) -0.0018(17) 0.0014(17) 0.0009(18)
C54 0.024(2) 0.030(2) 0.0305(19) -0.0001(16) 0.0059(16) 0.0013(17)
C39 0.030(2) 0.050(3) 0.033(2) 0.004(2) 0.0106(18) 0.006(2)
C56 0.029(2) 0.025(2) 0.0260(19) 0.0007(15) 0.0048(16) 0.0020(17)
C58 0.031(2) 0.029(2) 0.0271(19) 0.0028(16) 0.0079(16) 0.0010(18)
C23 0.031(2) 0.029(2) 0.0253(18) -0.0028(16) 0.0064(15) -0.0014(17)
C36 0.025(2) 0.045(3) 0.035(2) 0.000(2) 0.0069(17) 0.005(2)
C40 0.028(2) 0.039(2) 0.035(2) -0.0002(18) 0.0126(18) 0.0034(19)
C59 0.045(3) 0.027(2) 0.041(2) 0.0031(18) 0.019(2) -0.004(2)
C17 0.035(2) 0.032(2) 0.0255(19) -0.0013(17) 0.0078(17) -0.0019(19)
C62 0.040(2) 0.028(2) 0.0276(19) 0.0009(16) 0.0120(17) 0.0031(19)
C38 0.028(2) 0.046(3) 0.029(2) -0.0014(19) 0.0060(17) 0.001(2)
C41 0.030(2) 0.030(2) 0.029(2) -0.0041(16) 0.0089(16) -0.0015(17)
C19 0.040(2) 0.029(2) 0.031(2) 0.0016(17) 0.0115(18) 0.0068(19)
C26 0.029(2) 0.025(2) 0.036(2) -0.0057(16) 0.0076(17) 0.0027(17)
C1 0.039(3) 0.039(2) 0.032(2) -0.0017(19) 0.0132(19) 0.000(2)
C32 0.030(2) 0.030(2) 0.0294(19) -0.0022(16) 0.0057(16) 0.0000(17)
C7 0.035(2) 0.037(2) 0.032(2) -0.0015(18) 0.0074(18) 0.002(2)
C18 0.036(2) 0.027(2) 0.0291(19) -0.0015(17) 0.0110(17) 0.0047(18)
C29 0.049(3) 0.032(2) 0.033(2) -0.0030(18) 0.000(2) 0.014(2)
C2 0.034(2) 0.036(2) 0.031(2) -0.0013(18) 0.0112(18) -0.0014(19)
C28 0.038(2) 0.026(2) 0.033(2) 0.0010(17) 0.0070(18) 0.0025(19)
C72 0.042(3) 0.044(3) 0.033(2) -0.009(2) 0.008(2) 0.005(2)
C10 0.032(2) 0.029(2) 0.032(2) -0.0002(17) 0.0117(17) 0.0008(18)
C77 0.037(3) 0.051(3) 0.037(2) 0.004(2) 0.009(2) 0.004(2)
N13 0.048(3) 0.073(4) 0.057(3) 0.004(3) 0.011(2) 0.002(3)
C109 0.028(2) 0.061(4) 0.048(3) -0.014(2) 0.002(2) -0.009(2)
C16 0.033(2) 0.031(2) 0.0273(19) -0.0015(17) 0.0097(16) 0.0015(18)
C79 0.037(3) 0.039(3) 0.030(2) -0.0003(18) 0.0040(18) 0.002(2)
C8 0.037(3) 0.045(3) 0.034(2) -0.007(2) 0.0086(19) -0.001(2)
C14 0.046(3) 0.030(2) 0.041(2) -0.0030(19) 0.015(2) -0.004(2)
C61 0.055(3) 0.029(2) 0.038(2) -0.0017(19) 0.018(2) 0.003(2)
C37 0.025(2) 0.050(3) 0.034(2) 0.000(2) 0.0047(17) 0.003(2)
C3 0.030(2) 0.038(2) 0.031(2) -0.0030(18) 0.0089(17) 0.0005(19)
C20 0.037(2) 0.031(2) 0.029(2) 0.0023(17) 0.0142(17) 0.0017(19)
C30 0.031(2) 0.038(3) 0.053(3) -0.012(2) -0.001(2) 0.012(2)
C43 0.037(2) 0.036(2) 0.030(2) -0.0030(17) 0.0135(18) -0.0004(19)
C44 0.045(3) 0.038(3) 0.038(2) 0.0051(19) 0.011(2) -0.007(2)
C15 0.043(3) 0.026(2) 0.038(2) 0.0050(18) 0.0127(19) 0.002(2)
C45 0.043(3) 0.029(2) 0.048(3) -0.003(2) 0.013(2) -0.005(2)
C6 0.029(2) 0.039(2) 0.032(2) -0.0027(18) 0.0091(17) -0.0005(19)
C9 0.039(3) 0.043(3) 0.031(2) -0.0034(19) 0.0115(19) 0.000(2)
C25 0.039(2) 0.030(2) 0.0262(19) -0.0034(17) 0.0118(17) -0.0036(19)
C69 0.044(3) 0.053(3) 0.036(2) 0.001(2) 0.011(2) 0.012(2)
C110 0.036(3) 0.066(4) 0.040(2) -0.017(2) 0.007(2) -0.007(3)
C13 0.038(3) 0.035(3) 0.052(3) -0.007(2) 0.004(2) -0.004(2)
C12 0.037(3) 0.031(2) 0.042(2) -0.0043(19) 0.0054(19) 0.006(2)
C70 0.042(3) 0.046(3) 0.036(2) -0.003(2) 0.011(2) 0.005(2)
C60 0.057(3) 0.027(2) 0.041(2) -0.0033(19) 0.013(2) -0.003(2)
C31 0.027(2) 0.033(2) 0.047(3) -0.0100(19) 0.0025(19) 0.0020(19)
C63 0.045(3) 0.055(3) 0.028(2) -0.011(2) 0.0008(19) 0.009(2)
C74 0.040(3) 0.052(3) 0.028(2) -0.001(2) 0.0123(18) 0.004(2)
C76 0.037(3) 0.050(3) 0.035(2) -0.002(2) 0.0091(19) 0.007(2)
C81 0.068(4) 0.054(3) 0.038(3) -0.004(2) 0.001(3) 0.021(3)
C114 0.044(3) 0.066(4) 0.043(3) -0.014(3) 0.012(2) -0.022(3)
C46 0.038(3) 0.031(2) 0.045(3) -0.0108(19) 0.011(2) 0.000(2)
C71 0.040(3) 0.045(3) 0.0275(19) -0.0020(19) 0.0100(18) 0.001(2)
C80 0.037(2) 0.053(3) 0.028(2) 0.002(2) 0.0100(18) 0.008(2)
O13 0.081(4) 0.105(5) 0.101(4) -0.013(4) 0.039(3) 0.001(4)
C112 0.040(3) 0.051(3) 0.062(3) -0.018(3) 0.004(2) -0.011(3)
N16 0.054(4) 0.114(6) 0.069(4) 0.022(4) 0.014(3) 0.003(4)
O14 0.085(4) 0.097(5) 0.114(5) 0.038(4) 0.039(4) -0.003(4)
C113 0.044(3) 0.060(4) 0.063(3) -0.026(3) 0.019(3) -0.018(3)
C64 0.051(3) 0.044(3) 0.027(2) -0.0092(19) 0.005(2) 0.008(2)
C78 0.040(3) 0.054(3) 0.049(3) 0.003(2) 0.021(2) 0.005(2)
C73 0.049(3) 0.046(3) 0.034(2) -0.004(2) 0.017(2) 0.004(2)
C111 0.038(3) 0.064(4) 0.048(3) -0.007(3) 0.002(2) -0.014(3)
O19 0.102(6) 0.093(5) 0.124(6) -0.008(4) 0.019(4) -0.009(4)
C84 0.055(3) 0.046(3) 0.031(2) -0.001(2) 0.007(2) 0.003(2)
C66 0.080(5) 0.063(4) 0.039(3) -0.001(3) 0.005(3) 0.026(4)
C83 0.065(4) 0.051(3) 0.037(2) -0.008(2) 0.002(2) 0.007(3)
O20 0.072(4) 0.185(9) 0.087(4) 0.063(5) 0.017(3) -0.017(5)
C65 0.063(4) 0.057(3) 0.030(2) -0.009(2) -0.004(2) 0.015(3)
C67 0.079(5) 0.069(4) 0.045(3) -0.015(3) 0.001(3) 0.031(4)
C104 0.039(3) 0.106(6) 0.055(3) 0.008(4) 0.009(3) 0.019(4)
C82 0.074(4) 0.060(4) 0.045(3) -0.009(3) 0.009(3) 0.017(3)
C68 0.070(4) 0.060(4) 0.049(3) -0.024(3) 0.005(3) 0.020(3)
C103 0.040(3) 0.098(6) 0.045(3) 0.009(3) 0.012(2) 0.010(3)
C85 0.052(4) 0.063(4) 0.057(3) -0.002(3) 0.010(3) -0.002(3)
C105 0.039(3) 0.095(6) 0.100(6) -0.001(5) -0.006(3) 0.018(4)
C86 0.095(6) 0.046(4) 0.099(6) 0.001(4) 0.051(5) -0.004(4)
C106 0.049(4) 0.105(7) 0.125(8) 0.053(7) 0.012(4) 0.010(5)
C88 0.068(5) 0.076(5) 0.087(5) 0.018(4) 0.033(4) -0.004(4)
C108 0.082(6) 0.115(8) 0.057(4) 0.011(4) 0.028(4) 0.011(5)
C90 0.078(5) 0.044(4) 0.120(7) -0.002(4) 0.048(5) 0.003(4)
N19 0.040(7) 0.060(8) 0.21(2) 0.028(10) 0.050(10) -0.001(7)
C89 0.117(7) 0.065(5) 0.073(5) 0.000(4) 0.036(5) -0.018(5)
C107 0.103(7) 0.100(7) 0.075(5) 0.025(5) 0.034(5) 0.003(6)
O22 0.121(14) 0.066(8) 0.25(2) -0.059(11) 0.131(16) -0.045(9)
C87 0.133(9) 0.076(6) 0.104(7) -0.008(5) 0.064(7) 0.009(6)
O21 0.130(14) 0.062(8) 0.194(18) 0.026(9) 0.061(13) 0.006(9)
C93 0.121(6) 0.042(3) 0.063(3) -0.017(3) -0.030(3) 0.030(3)
C95 0.121(6) 0.042(3) 0.063(3) -0.017(3) -0.030(3) 0.030(3)
C92 0.121(6) 0.042(3) 0.063(3) -0.017(3) -0.030(3) 0.030(3)
C91 0.121(6) 0.042(3) 0.063(3) -0.017(3) -0.030(3) 0.030(3)
O16 0.099(6) 0.100(7) 0.135(9) 0.053(7) -0.010(6) -0.012(6)
C94 0.121(6) 0.042(3) 0.063(3) -0.017(3) -0.030(3) 0.030(3)
N14 0.099(6) 0.100(7) 0.135(9) 0.053(7) -0.010(6) -0.012(6)
C96 0.121(6) 0.042(3) 0.063(3) -0.017(3) -0.030(3) 0.030(3)
O15 0.099(6) 0.100(7) 0.135(9) 0.053(7) -0.010(6) -0.012(6)
O28 0.039(5) 0.069(7) 0.074(7) 0.000 -0.006(5) 0.000
C129 0.049(5) 0.051(5) 0.041(5) -0.004(4) -0.007(4) 0.014(4)
C117 0.080(12) 0.045(8) 0.090(13) 0.018(9) -0.027(10) -0.008(8)
C116 0.074(9) 0.055(7) 0.040(6) 0.008(5) 0.003(5) 0.003(7)
C118 0.081(11) 0.052(8) 0.081(11) 0.013(8) -0.005(8) 0.001(8)
N15 0.085(5) 0.101(6) 0.076(4) -0.024(4) 0.007(3) 0.011(4)
C115 0.069(8) 0.020(4) 0.052(6) 0.000(4) 0.013(5) -0.005(5)
O17 0.085(5) 0.101(6) 0.076(4) -0.024(4) 0.007(3) 0.011(4)
O18 0.085(5) 0.101(6) 0.076(4) -0.024(4) 0.007(3) 0.011(4)
C120 0.067(9) 0.063(9) 0.054(7) -0.022(6) 0.012(6) -0.011(7)
C119 0.049(9) 0.132(18) 0.069(9) 0.037(10) -0.002(8) -0.029(11)
O24 0.103(11) 0.074(9) 0.090(9) -0.032(7) 0.050(8) -0.021(8)
N18 0.068(7) 0.046(5) 0.051(6) -0.016(4) 0.012(5) -0.007(5)
O23 0.076(8) 0.192(18) 0.060(6) -0.017(8) -0.001(6) -0.032(10)
C97 0.061(4) 0.069(5) 0.091(5) -0.003(4) 0.016(4) 0.002(4)
C98 0.061(4) 0.069(5) 0.091(5) -0.003(4) 0.016(4) 0.002(4)
C102 0.061(4) 0.069(5) 0.091(5) -0.003(4) 0.016(4) 0.002(4)
C99 0.061(4) 0.069(5) 0.091(5) -0.003(4) 0.016(4) 0.002(4)
C101 0.061(4) 0.069(5) 0.091(5) -0.003(4) 0.016(4) 0.002(4)
C100 0.061(4) 0.069(5) 0.091(5) -0.003(4) 0.016(4) 0.002(4)
O27 0.058(6) 0.081(7) 0.065(6) 0.022(5) 0.006(4) 0.012(5)
C127 0.098(13) 0.050(8) 0.054(8) 0.017(7) 0.033(8) 0.027(9)
O29 0.097(9) 0.101(10) 0.080(7) 0.009(7) 0.029(7) -0.016(8)
C128 0.097(9) 0.101(10) 0.080(7) 0.009(7) 0.029(7) -0.016(8)

loop_
_atom_type_symbol
_atom_type_description
_atom_type_scat_dispersion_real
_atom_type_scat_dispersion_imag
_atom_type_scat_source
C C 0.0181 0.0091 'International Tables Vol C Tables 4.2.6.8 and 6.1.1.4'
H H 0.0000 0.0000 'International Tables Vol C Tables 4.2.6.8 and 6.1.1.4'
N N 0.0311 0.0180 'International Tables Vol C Tables 4.2.6.8 and 6.1.1.4'
O O 0.0492 0.0322 'International Tables Vol C Tables 4.2.6.8 and 6.1.1.4'

loop_
_citation_id
_citation_doi
_citation_year
1 10.26434/chemrxiv.12957314.v1 2020

loop_
_geom_angle_atom_site_label_1
_geom_angle_atom_site_label_2
_geom_angle_atom_site_label_3
_geom_angle
_geom_angle_site_symmetry_1
_geom_angle_site_symmetry_3
_geom_angle_publ_flag
C47 N9 C42 122.5(4) . . ?
C55 N9 C47 112.5(4) . . ?
C55 N9 C42 124.7(4) . . ?
C5 N2 C58 117.0(4) . . ?
C24 N5 C26 122.0(4) . . ?
C22 N5 C24 111.7(4) . . ?
C22 N5 C26 126.4(4) . . ?
C32 N6 C27 117.8(4) . . ?
C36 N7 C41 115.2(4) . . ?
C75 N11 C77 111.0(4) . . ?
C75 N11 C79 127.1(4) . . ?
C77 N11 C79 121.8(4) . . ?
C52 N10 C57 122.1(4) . . ?
C56 N10 C57 126.0(4) . . ?
C56 N10 C52 111.9(4) . . ?
C1 N1 C10 119.8(4) . . ?
C19 N4 C11 123.6(4) . . ?
C19 N4 C16 111.7(4) . . ?
C16 N4 C11 124.2(4) . . ?
C39 N8 C80 116.9(4) . . ?
O26 N17 C109 118.1(5) . . ?
O25 N17 O26 124.5(6) . . ?
O25 N17 C109 117.5(5) . . ?
C8 N3 C63 114.6(5) . . ?
O5 C47 N9 125.9(4) . . ?
O5 C47 C48 128.4(4) . . ?
N9 C47 C48 105.7(4) . . ?
C72 N12 C64 123.7(5) . . ?
C69 N12 C72 111.9(5) . . ?
C69 N12 C64 124.2(5) . . ?
N10 C57 C58 110.5(4) . . ?
N10 C57 C62 111.0(3) . . ?
C62 C57 C58 113.1(4) . . ?
O3 C24 N5 125.7(4) . . ?
O3 C24 C23 128.0(4) . . ?
N5 C24 C23 106.3(4) . . ?
C34 C33 C40 120.0(4) . . ?
C34 C33 C32 119.5(4) . . ?
C40 C33 C32 120.1(4) . . ?
O4 C22 N5 127.0(4) . . ?
O4 C22 C21 126.7(4) . . ?
N5 C22 C21 106.3(4) . . ?
C49 C48 C47 130.5(4) . . ?
C49 C48 C54 122.0(4) . . ?
C54 C48 C47 107.5(4) . . ?
C50 C51 C52 108.4(4) . . ?
C50 C51 C53 122.7(4) . . ?
C53 C51 C52 128.9(4) . . ?
N2 C5 C4 122.9(4) . . ?
C34 C35 C36 121.7(4) . . ?
C37 C35 C34 119.1(4) . . ?
C37 C35 C36 118.8(4) . . ?
O6 C55 N9 126.3(4) . . ?
O6 C55 C54 128.1(4) . . ?
N9 C55 C54 105.6(4) . . ?
C51 C50 C56 107.4(4) . . ?
C49 C50 C51 122.3(4) . . ?
C49 C50 C56 130.3(4) . . ?
O8 C52 N10 125.8(4) . . ?
O8 C52 C51 128.3(4) . . ?
N10 C52 C51 105.9(4) . . ?
C33 C34 C35 120.5(4) . . ?
N6 C27 C26 109.0(4) . . ?
N6 C27 C28 109.7(4) . . ?
C26 C27 C28 108.6(4) . . ?
N9 C42 C41 112.1(3) . . ?
N9 C42 C43 112.0(4) . . ?
C43 C42 C41 109.8(4) . . ?
C50 C49 C48 115.5(4) . . ?
N4 C11 C10 110.8(4) . . ?
N4 C11 C12 110.1(4) . . ?
C10 C11 C12 113.9(4) . . ?
O12 C75 N11 125.2(5) . . ?
O12 C75 C74 127.9(5) . . ?
N11 C75 C74 106.9(4) . . ?
C3 C4 C5 118.5(4) . . ?
C3 C4 C6 119.8(4) . . ?
C6 C4 C5 121.6(4) . . ?
C23 C21 C22 107.5(4) . . ?
C20 C21 C22 129.1(4) . . ?
C20 C21 C23 123.3(4) . . ?
C54 C53 C51 114.5(4) . . ?
C48 C54 C55 108.7(4) . . ?
C53 C54 C48 123.0(4) . . ?
C53 C54 C55 128.3(4) . . ?
N8 C39 C38 122.5(4) . . ?
O7 C56 N10 126.0(4) . . ?
O7 C56 C50 127.6(4) . . ?
N10 C56 C50 106.4(4) . . ?
N2 C58 C57 108.6(4) . . ?
N2 C58 C59 108.3(3) . . ?
C59 C58 C57 109.3(4) . . ?
C21 C23 C24 108.2(4) . . ?
C25 C23 C24 129.0(4) . . ?
C25 C23 C21 122.6(4) . . ?
N7 C36 C35 123.3(4) . . ?
C38 C40 C33 120.4(4) . . ?
C60 C59 C58 112.5(4) . . ?
C18 C17 C16 108.4(4) . . ?
C25 C17 C18 122.5(4) . . ?
C25 C17 C16 128.9(4) . . ?
C61 C62 C57 111.0(4) . . ?
C40 C38 C39 119.3(4) . . ?
C40 C38 C37 118.7(4) . . ?
C37 C38 C39 121.8(4) . . ?
N7 C41 C42 111.7(4) . . ?
N7 C41 C46 106.4(4) . . ?
C46 C41 C42 109.5(4) . . ?
O1 C19 N4 125.8(4) . . ?
O1 C19 C18 128.3(4) . . ?
N4 C19 C18 105.9(4) . . ?
N5 C26 C27 111.1(4) . . ?
N5 C26 C31 111.7(4) . . ?
C31 C26 C27 112.4(4) . . ?
N1 C1 C2 119.8(4) . . ?
N6 C32 C33 121.6(4) . . ?
C6 C7 C8 117.5(4) . . ?
C6 C7 C9 119.2(4) . . ?
C9 C7 C8 123.1(4) . . ?
C17 C18 C19 107.8(4) . . ?
C20 C18 C17 123.1(4) . . ?
C20 C18 C19 128.8(4) . . ?
C30 C29 C28 111.7(4) . . ?
C3 C2 C1 120.2(4) . . ?
C9 C2 C1 120.8(4) . . ?
C9 C2 C3 118.9(4) . . ?
C29 C28 C27 112.0(4) . . ?
O10 C72 N12 125.3(5) . . ?
O10 C72 C71 128.6(5) . . ?
N12 C72 C71 106.2(5) . . ?
N1 C10 C11 107.9(4) . . ?
N1 C10 C15 107.4(4) . . ?
C11 C10 C15 109.7(4) . . ?
O11 C77 N11 125.8(5) . . ?
O11 C77 C76 127.6(5) . . ?
N11 C77 C76 106.6(5) . . ?
O13 N13 C85 116.4(6) . . ?
O14 N13 O13 124.8(7) . . ?
O14 N13 C85 118.8(7) . . ?
C110 C109 N17 118.6(5) . . ?
C110 C109 C114 122.7(6) . . ?
C114 C109 N17 118.7(6) . . ?
O2 C16 N4 126.1(4) . . ?
O2 C16 C17 127.6(4) . . ?
N4 C16 C17 106.2(4) . . ?
N11 C79 C80 111.8(4) . . ?
N11 C79 C84 110.3(4) . . ?
C80 C79 C84 112.8(4) . . ?
N3 C8 C7 123.5(5) . . ?
C13 C14 C15 111.4(4) . . ?
C60 C61 C62 111.2(4) . . ?
C35 C37 C38 121.3(4) . . ?
C4 C3 C2 120.7(4) . . ?
C21 C20 C18 113.9(4) . . ?
C29 C30 C31 110.8(4) . . ?
C44 C43 C42 110.3(4) . . ?
C45 C44 C43 111.0(4) . . ?
C14 C15 C10 111.8(4) . . ?
C44 C45 C46 110.2(4) . . ?
C4 C6 C7 120.6(4) . . ?
C2 C9 C7 120.8(4) . . ?
C17 C25 C23 114.5(4) . . ?
O9 C69 N12 126.5(6) . . ?
O9 C69 C70 126.6(6) . . ?
N12 C69 C70 106.9(5) . . ?
C109 C110 C111 118.2(5) . . ?
C14 C13 C12 110.9(4) . . ?
C13 C12 C11 110.5(4) . . ?
C71 C70 C69 107.8(5) . . ?
C78 C70 C69 129.5(5) . . ?
C78 C70 C71 122.7(5) . . ?
C61 C60 C59 110.5(4) . . ?
C26 C31 C30 109.5(4) . . ?
N3 C63 C64 109.5(4) . . ?
N3 C63 C68 107.7(5) . . ?
C68 C63 C64 110.6(5) . . ?
C76 C74 C75 107.1(5) . . ?
C73 C74 C75 130.7(5) . . ?
C73 C74 C76 122.2(5) . . ?
C74 C76 C77 108.3(5) . . ?
C78 C76 C77 128.7(5) . . ?
C78 C76 C74 122.9(6) . . ?
C80 C81 C82 111.8(5) . . ?
C109 C114 C113 118.1(6) . . ?
C45 C46 C41 112.5(4) . . ?
C70 C71 C72 107.2(5) . . ?
C73 C71 C72 131.1(5) . . ?
C73 C71 C70 121.7(5) . . ?
N8 C80 C79 109.1(4) . . ?
N8 C80 C81 107.9(4) . . ?
C79 C80 C81 110.2(5) . . ?
C111 C112 C113 120.2(6) . . ?
O19 N16 C103 118.8(7) . . ?
O20 N16 O19 121.4(10) . . ?
O20 N16 C103 119.7(9) . . ?
C114 C113 C112 120.5(6) . . ?
N12 C64 C63 111.2(4) . . ?
N12 C64 C65 110.4(5) . . ?
C65 C64 C63 111.6(4) . . ?
C76 C78 C70 115.1(5) . . ?
C71 C73 C74 115.4(5) . . ?
C112 C111 C110 120.3(6) . . ?
C83 C84 C79 110.7(4) . . ?
C65 C66 C67 110.8(5) . . ?
C84 C83 C82 110.8(5) . . ?
C66 C65 C64 112.1(5) . . ?
C66 C67 C68 108.5(6) . . ?
C105 C104 C103 119.4(7) . . ?
C81 C82 C83 108.5(5) . . ?
C63 C68 C67 111.6(6) . . ?
C104 C103 N16 119.2(6) . . ?
C104 C103 C108 122.8(8) . . ?
C108 C103 N16 117.9(8) . . ?
C86 C85 N13 116.8(7) . . ?
C86 C85 C90 121.8(7) . . ?
C90 C85 N13 121.2(7) . . ?
C104 C105 C106 118.5(10) . . ?
C121 C122 C123 124.0(10) . . ?
C85 C86 C87 118.2(8) . . ?
C107 C106 C105 120.2(9) . . ?
C89 C88 C87 121.8(8) . . ?
C107 C108 C103 117.8(10) . . ?
C85 C90 C89 119.6(8) . . ?
C123 C124 C125 115.5(11) . . ?
C122 C121 N19 119.2(12) . . ?
C122 C121 C126 117.5(12) . . ?
N19 C121 C126 123.4(13) . . ?
C124 C123 C122 120.2(10) . . ?
O22 N19 C121 118.8(15) . . ?
O22 N19 O21 116(2) . . ?
O21 N19 C121 125(2) . . ?
C126 C125 C124 124.6(12) . . ?
C88 C89 C90 119.8(8) . . ?
C125 C126 C121 118.2(14) . . ?
C108 C107 C106 121.3(9) . . ?
C88 C87 C86 118.3(9) . . ?
C92 C93 C94 119.4(16) . . ?
C96 C95 C94 119.3(15) . . ?
C93 C92 C91 119.3(15) . . ?
C92 C91 N14 119.9(16) . . ?
C96 C91 C92 122.1(17) . . ?
C96 C91 N14 118.0(17) . . ?
C95 C94 C93 121.5(18) . . ?
O16 N14 C91 118.1(19) . . ?
O16 N14 O15 126(3) . . ?
O15 N14 C91 115(2) . . ?
C95 C96 C91 117.9(16) . . ?
C129 O28 C129 143.5(14) 2_657 . ?
C118 C117 C116 118(2) . . ?
C115 C116 C117 117.9(16) . . ?
C119 C118 C117 122(2) . . ?
O17 N15 C97 116.9(14) . . ?
O18 N15 O17 122.2(16) . . ?
O18 N15 C97 120.7(15) . . ?
C116 C115 C120 125.8(13) . . ?
C116 C115 N18 117.6(11) . . ?
C120 C115 N18 116.5(10) . . ?
C115 C120 C119 115.5(13) . . ?
C118 C119 C120 120.3(17) . . ?
O24 N18 C115 115.1(12) . . ?
O23 N18 C115 119.0(12) . . ?
O23 N18 O24 125.7(15) . . ?
C98 C97 N15 119.3(15) . . ?
C98 C97 C102 121.6(17) . . ?
C102 C97 N15 119.1(14) . . ?
C99 C98 C97 118.3(19) . . ?
C101 C102 C97 119(2) . . ?
C100 C99 C98 119.8(18) . . ?
C100 C101 C102 119(3) . . ?
C101 C100 C99 122(2) . . ?
C128 C128 O29 133(3) 2_656 . ?

loop_
_geom_bond_atom_site_label_1
_geom_bond_atom_site_label_2
_geom_bond_distance
_geom_bond_site_symmetry_2
_geom_bond_publ_flag
O5 C47 1.198(6) . ?
O4 C22 1.212(6) . ?
O7 C56 1.218(6) . ?
O3 C24 1.210(6) . ?
O8 C52 1.206(6) . ?
O6 C55 1.201(6) . ?
O2 C16 1.207(6) . ?
O1 C19 1.197(6) . ?
N9 C47 1.399(6) . ?
N9 C55 1.396(6) . ?
N9 C42 1.472(5) . ?
O10 C72 1.191(7) . ?
N2 C5 1.259(6) . ?
N2 C58 1.465(5) . ?
O12 C75 1.223(7) . ?
N5 C24 1.393(6) . ?
N5 C22 1.392(6) . ?
N5 C26 1.473(6) . ?
N6 C27 1.440(6) . ?
N6 C32 1.259(6) . ?
N7 C36 1.270(6) . ?
N7 C41 1.461(6) . ?
O11 C77 1.198(7) . ?
N11 C75 1.394(7) . ?
N11 C77 1.397(7) . ?
N11 C79 1.483(7) . ?
N10 C57 1.481(5) . ?
N10 C52 1.395(6) . ?
N10 C56 1.395(6) . ?
N1 C1 1.267(7) . ?
N1 C10 1.462(6) . ?
N4 C11 1.471(6) . ?
N4 C19 1.399(6) . ?
N4 C16 1.400(6) . ?
N8 C39 1.275(7) . ?
N8 C80 1.449(6) . ?
O26 N17 1.231(7) . ?
O9 C69 1.215(7) . ?
N17 O25 1.229(7) . ?
N17 C109 1.480(8) . ?
N3 C8 1.252(7) . ?
N3 C63 1.470(7) . ?
C47 C48 1.507(6) . ?
N12 C72 1.404(7) . ?
N12 C69 1.378(8) . ?
N12 C64 1.472(7) . ?
C57 C58 1.539(6) . ?
C57 C62 1.529(6) . ?
C24 C23 1.482(6) . ?
C33 C34 1.374(7) . ?
C33 C40 1.396(6) . ?
C33 C32 1.483(6) . ?
C22 C21 1.491(6) . ?
C48 C49 1.392(6) . ?
C48 C54 1.394(6) . ?
C51 C50 1.394(6) . ?
C51 C52 1.488(6) . ?
C51 C53 1.397(7) . ?
C5 C4 1.471(6) . ?
C35 C34 1.403(7) . ?
C35 C36 1.463(6) . ?
C35 C37 1.380(6) . ?
C55 C54 1.494(6) . ?
C50 C49 1.380(6) . ?
C50 C56 1.493(6) . ?
C27 C26 1.527(6) . ?
C27 C28 1.534(6) . ?
C42 C41 1.536(5) . ?
C42 C43 1.529(6) . ?
C11 C10 1.522(6) . ?
C11 C12 1.526(7) . ?
C75 C74 1.494(8) . ?
C4 C3 1.385(7) . ?
C4 C6 1.394(7) . ?
C21 C23 1.392(6) . ?
C21 C20 1.373(7) . ?
C53 C54 1.384(6) . ?
C39 C38 1.470(6) . ?
C58 C59 1.535(6) . ?
C23 C25 1.383(6) . ?
C40 C38 1.394(7) . ?
C59 C60 1.530(7) . ?
C17 C18 1.392(6) . ?
C17 C16 1.478(6) . ?
C17 C25 1.382(7) . ?
C62 C61 1.528(6) . ?
C38 C37 1.399(7) . ?
C41 C46 1.530(6) . ?
C19 C18 1.493(6) . ?
C26 C31 1.521(6) . ?
C1 C2 1.479(7) . ?
C7 C8 1.478(7) . ?
C7 C6 1.396(6) . ?
C7 C9 1.400(7) . ?
C18 C20 1.391(7) . ?
C29 C28 1.520(7) . ?
C29 C30 1.517(8) . ?
C2 C3 1.411(6) . ?
C2 C9 1.394(7) . ?
C72 C71 1.495(8) . ?
C10 C15 1.538(6) . ?
C77 C76 1.483(8) . ?
N13 O13 1.235(9) . ?
N13 O14 1.201(9) . ?
N13 C85 1.484(9) . ?
C109 C110 1.377(9) . ?
C109 C114 1.382(8) . ?
C79 C80 1.521(7) . ?
C79 C84 1.534(7) . ?
C14 C15 1.530(7) . ?
C14 C13 1.497(8) . ?
C61 C60 1.510(8) . ?
C30 C31 1.534(7) . ?
C43 C44 1.521(7) . ?
C44 C45 1.510(7) . ?
C45 C46 1.529(7) . ?
C69 C70 1.485(8) . ?
C110 C111 1.392(10) . ?
C13 C12 1.520(7) . ?
C70 C71 1.409(7) . ?
C70 C78 1.384(9) . ?
C63 C64 1.542(6) . ?
C63 C68 1.531(9) . ?
C74 C76 1.395(7) . ?
C74 C73 1.391(8) . ?
C76 C78 1.380(8) . ?
C81 C80 1.536(8) . ?
C81 C82 1.536(8) . ?
C114 C113 1.384(10) . ?
C71 C73 1.388(8) . ?
C112 C113 1.386(10) . ?
C112 C111 1.380(9) . ?
N16 O19 1.233(11) . ?
N16 O20 1.215(9) . ?
N16 C103 1.440(12) . ?
C64 C65 1.538(7) . ?
C84 C83 1.526(8) . ?
C66 C65 1.517(9) . ?
C66 C67 1.533(8) . ?
C83 C82 1.543(9) . ?
C67 C68 1.553(10) . ?
C104 C103 1.377(12) . ?
C104 C105 1.348(14) . ?
C103 C108 1.391(10) . ?
C85 C86 1.341(11) . ?
C85 C90 1.363(11) . ?
C105 C106 1.437(15) . ?
C122 C121 1.362(13) . ?
C122 C123 1.386(12) . ?
C86 C87 1.437(13) . ?
C106 C107 1.366(17) . ?
C88 C89 1.351(13) . ?
C88 C87 1.352(14) . ?
C108 C107 1.350(15) . ?
C90 C89 1.366(12) . ?
C124 C123 1.384(13) . ?
C124 C125 1.409(14) . ?
C121 N19 1.39(2) . ?
C121 C126 1.409(15) . ?
N19 O22 1.18(3) . ?
N19 O21 1.21(2) . ?
C125 C126 1.376(15) . ?
C93 C92 1.300(17) . ?
C93 C94 1.365(15) . ?
C95 C94 1.364(16) . ?
C95 C96 1.335(18) . ?
C92 C91 1.370(16) . ?
C91 N14 1.47(3) . ?
C91 C96 1.366(15) . ?
O16 N14 1.16(3) . ?
N14 O15 1.26(3) . ?
O28 C129 1.281(10) 2_657 ?
O28 C129 1.281(10) . ?
C117 C116 1.400(19) . ?
C117 C118 1.39(2) . ?
C116 C115 1.367(14) . ?
C118 C119 1.384(17) . ?
N15 O17 1.24(2) . ?
N15 O18 1.220(19) . ?
N15 C97 1.46(2) . ?
C115 C120 1.377(14) . ?
C115 N18 1.504(18) . ?
C120 C119 1.409(16) . ?
O24 N18 1.206(17) . ?
N18 O23 1.150(16) . ?
C97 C98 1.363(17) . ?
C97 C102 1.374(17) . ?
C98 C99 1.360(18) . ?
C102 C101 1.36(2) . ?
C99 C100 1.352(18) . ?
C101 C100 1.35(2) . ?
O27 C127 1.45(2) . ?
O29 C128 1.45(3) . ?
C128 C128 1.00(5) 2_656 ?

loop_
_geom_hbond_atom_site_label_D
_geom_hbond_atom_site_label_H
_geom_hbond_atom_site_label_A
_geom_hbond_distance_DH
_geom_hbond_distance_HA
_geom_hbond_distance_DA
_geom_hbond_angle_DHA
_geom_hbond_site_symmetry_A
O27 H27A N2 0.84 2.00 2.825(11) 166.8 .
C128 H12J O29 0.96 1.52 2.26(3) 129.7 2_656
